data_4306792
loop_
_publ_author_name
'Anna Arola-Arnal'
'Jordi Benet-Buchholz'
'Stephen Neidle'
'Ram\'on Vilar'

_publ_section_title
;
Effects of Metal Coordination Geometry on Stabilization of Human Telomeric
Quadruplex DNA by Square-Planar and Square-Pyramidal Metal Complexes
;
_journal_name_full 'Inorganic Chemistry'
_journal_page_first 11910
_journal_page_last 11919
_journal_paper_doi 10.1021/ic8016547
_journal_volume 47
_journal_year 2008
_chemical_formula_sum 'C43 H49.5 F N4 Ni O4'
_chemical_formula_weight 764.08
_chemical_name_systematic
;
 ?
;
_space_group_IT_number 45
_symmetry_cell_setting orthorhombic
_symmetry_space_group_name_Hall 'I 2 -2c'
_symmetry_space_group_name_H-M 'I b a 2'
_atom_sites_solution_hydrogens geom
_atom_sites_solution_primary direct
_atom_sites_solution_secondary difmap
_audit_creation_method SHELXL-97
_cell_angle_alpha 90.00
_cell_angle_beta 90.00
_cell_angle_gamma 90.00
_cell_formula_units_Z 8
_cell_length_a 26.765(4)
_cell_length_b 31.067(4)
_cell_length_c 9.5837(13)
_cell_measurement_reflns_used 5142
_cell_measurement_temperature 100(2)
_cell_measurement_theta_max 23.35
_cell_measurement_theta_min 2.38
_cell_volume 7968.9(19)
_computing_cell_refinement 'Bruker SMART'
_computing_data_collection 'Bruker SMART'
_computing_data_reduction 'Bruker SAINT'
_computing_molecular_graphics 'Bruker SHELXTL'
_computing_publication_material 'Bruker SHELXTL'
_computing_structure_refinement 'SHELXL-97 (Sheldrick, 1997)'
_computing_structure_solution 'SHELXS-97 (Sheldrick, 1990)'
_diffrn_ambient_temperature 100(2)
_diffrn_detector_area_resol_mean 512
_diffrn_detector_type '4K CCD area detector APEX II'
_diffrn_measured_fraction_theta_full 0.993
_diffrn_measured_fraction_theta_max 0.993
_diffrn_measurement_device_type 'Kappa 4-axis goniometer bruker-nonius'
_diffrn_measurement_method
;
 Fullsphere data collection, phi and omega scans
;
_diffrn_measurement_specimen_support 'magnetic support whith 10 micron nylon fiber cryoloop'
_diffrn_radiation_monochromator 'Multilayer Montel 200 mirrors'
_diffrn_radiation_type MoK\a
_diffrn_radiation_wavelength 0.71073
_diffrn_reflns_av_R_equivalents 0.0563
_diffrn_reflns_av_sigmaI/netI 0.0620
_diffrn_reflns_limit_h_max 24
_diffrn_reflns_limit_h_min -29
_diffrn_reflns_limit_k_max 21
_diffrn_reflns_limit_k_min -34
_diffrn_reflns_limit_l_max 9
_diffrn_reflns_limit_l_min -10
_diffrn_reflns_number 17985
_diffrn_reflns_theta_full 23.36
_diffrn_reflns_theta_max 23.36
_diffrn_reflns_theta_min 2.11
_diffrn_source 'rotating anode X-ray tube'
_diffrn_source_current 90
_diffrn_source_power 50
_diffrn_source_size '3 mm x 0.3 mm fine focus'
_diffrn_source_type 'Bruker-Nonius FR 591'
_exptl_absorpt_coefficient_mu 0.538
_exptl_absorpt_correction_T_max 1.00000
_exptl_absorpt_correction_T_min 0.58666
_exptl_absorpt_correction_type empirical
_exptl_absorpt_process_details
; 
 SADABS Version 2.1 2003 Bruker-Nonius
 Blessing, Acta Cryst. (1995) A51 33-38
;
_exptl_crystal_density_diffrn 1.274
_exptl_crystal_density_method 'not measured'
_exptl_crystal_description Plate
_exptl_crystal_F_000 3236
_exptl_crystal_size_max 0.30
_exptl_crystal_size_mid 0.10
_exptl_crystal_size_min 0.02
_refine_diff_density_max 0.794
_refine_diff_density_min -0.608
_refine_diff_density_rms 0.103
_refine_ls_abs_structure_details 'Flack H D (1983), Acta Cryst. A39, 876-881'
_refine_ls_abs_structure_Flack 0.12(4)
_refine_ls_extinction_method none
_refine_ls_goodness_of_fit_ref 1.055
_refine_ls_hydrogen_treatment noref
_refine_ls_matrix_type full
_refine_ls_number_parameters 476
_refine_ls_number_reflns 5061
_refine_ls_number_restraints 12
_refine_ls_restrained_S_all 1.055
_refine_ls_R_factor_all 0.1128
_refine_ls_R_factor_gt 0.0821
_refine_ls_shift/su_max 0.001
_refine_ls_shift/su_mean 0.000
_refine_ls_structure_factor_coef Fsqd
_refine_ls_weighting_details 'calc w=1/[\s^2^(Fo^2^)+(0.1668P)^2^+33.8326P] where P=(Fo^2^+2Fc^2^)/3'
_refine_ls_weighting_scheme calc
_refine_ls_wR_factor_gt 0.2387
_refine_ls_wR_factor_ref 0.2681
_reflns_number_gt 3763
_reflns_number_total 5061
_reflns_threshold_expression >2sigma(I)
_cod_data_source_file ic8016547_si_002_3.cif
_cod_data_source_block aa8aiba2
_cod_depositor_comments
;
The following automatic conversions were performed:
'_symmetry_cell_setting' value 'Orthorhombic' changed to 'orthorhombic'
according to '/home/saulius/struct/CIF-dictionaries/cif_core.dic'
dictionary named 'cif_core.dic' version 2.4.1 from 2010-06-29.

Automatic conversion script
Id: cif_fix_enum 1527 2010-12-29 10:47:43Z saulius 
;
_cod_original_cell_volume 7969.2(18)
_cod_original_formula_sum 'C43 H49.50 F N4 Ni O4'
_cod_database_code 4306792

loop_
_symmetry_equiv_pos_as_xyz
'x, y, z'
'-x, -y, z'
'x+1/2, -y+1/2, z'
'-x+1/2, y+1/2, z'
'x+1/2, y+1/2, z+1/2'
'-x+1/2, -y+1/2, z+1/2'
'x+1, -y+1, z+1/2'
'-x+1, y+1, z+1/2'

loop_
_atom_site_label
_atom_site_type_symbol
_atom_site_fract_x
_atom_site_fract_y
_atom_site_fract_z
_atom_site_U_iso_or_equiv
_atom_site_adp_type
_atom_site_occupancy
_atom_site_symmetry_multiplicity
_atom_site_calc_flag
_atom_site_refinement_flags
_atom_site_disorder_assembly
_atom_site_disorder_group
Ni1 Ni 0.55977(3) 0.75366(3) 0.0580(3) 0.0370(4) Uani 1 1 d . . .
O1 O 0.6057(2) 0.7294(2) 0.1786(8) 0.0448(16) Uani 1 1 d . . .
N1 N 0.6077(3) 0.7822(2) -0.0480(9) 0.0376(18) Uani 1 1 d . . .
C1 C 0.6543(3) 0.7253(3) 0.1573(11) 0.038(2) Uani 1 1 d . . .
F1A F 0.6115(4) 0.8979(4) -0.3829(14) 0.056(5) Uani 0.454(16) 1 d P A 1
F1B F 0.5125(4) 0.8848(3) -0.4269(17) 0.072(4) Uani 0.546(16) 1 d P A 2
O2 O 0.5142(2) 0.72380(19) 0.1659(8) 0.0446(16) Uani 1 1 d . . .
N2 N 0.5134(3) 0.7790(2) -0.0558(9) 0.0397(19) Uani 1 1 d . . .
C2 C 0.6789(3) 0.6977(3) 0.2491(11) 0.043(2) Uani 1 1 d . . .
H2 H 0.6618 0.6844 0.3243 0.051 Uiso 1 1 calc R . .
N3 N 0.8075(3) 0.6277(2) 0.5572(13) 0.051(2) Uani 1 1 d . . .
O3 O 0.7576(2) 0.66206(19) 0.3048(8) 0.0419(15) Uani 1 1 d . . .
C3 C 0.7307(3) 0.6902(3) 0.2259(11) 0.041(2) Uani 1 1 d . . .
N4 N 0.3155(3) 0.5858(3) 0.4250(12) 0.069(3) Uani 1 1 d . . .
O4 O 0.3576(2) 0.66767(19) 0.3105(8) 0.0482(18) Uani 1 1 d . . .
C4 C 0.7556(3) 0.7104(3) 0.1202(11) 0.047(3) Uani 1 1 d . . .
H4 H 0.7903 0.7051 0.1081 0.057 Uiso 1 1 calc R . .
C5 C 0.7320(3) 0.7379(3) 0.0320(13) 0.045(3) Uani 1 1 d . . .
H5 H 0.7504 0.7517 -0.0400 0.054 Uiso 1 1 calc R . .
C6 C 0.6790(3) 0.7462(3) 0.0466(19) 0.040(2) Uani 1 1 d . . .
C7 C 0.6557(3) 0.7746(3) -0.0458(14) 0.052(3) Uani 1 1 d . . .
H7 H 0.6761 0.7894 -0.1113 0.062 Uiso 1 1 calc R . .
C8 C 0.5872(3) 0.8103(3) -0.1423(11) 0.040(2) Uani 1 1 d . . .
C9 C 0.6135(4) 0.8393(3) -0.2283(12) 0.054(3) Uani 1 1 d . A .
H9 H 0.6489 0.8407 -0.2239 0.064 Uiso 1 1 calc R . .
C10 C 0.5879(4) 0.8655(3) -0.3183(13) 0.051(3) Uani 1 1 d . . .
H10A H 0.6055 0.8860 -0.3730 0.061 Uiso 0.546(16) 1 calc PR A 2
C11 C 0.5353(4) 0.8621(3) -0.3300(14) 0.055(3) Uani 1 1 d . A .
H11A H 0.5180 0.8791 -0.3968 0.066 Uiso 0.454(16) 1 calc PR A 1
C12 C 0.5090(3) 0.8343(3) -0.2453(11) 0.042(2) Uani 1 1 d . . .
H12 H 0.4736 0.8330 -0.2509 0.050 Uiso 1 1 calc R A .
C13 C 0.5347(3) 0.8083(3) -0.1513(11) 0.036(2) Uani 1 1 d . A .
C14 C 0.4640(3) 0.7717(3) -0.0544(11) 0.037(2) Uani 1 1 d . . .
H14 H 0.4440 0.7860 -0.1219 0.044 Uiso 1 1 calc R . .
C15 C 0.4405(3) 0.7447(3) 0.0398(15) 0.038(3) Uani 1 1 d . . .
C16 C 0.3868(3) 0.7410(3) 0.0343(13) 0.043(3) Uani 1 1 d . . .
H16 H 0.3688 0.7563 -0.0352 0.051 Uiso 1 1 calc R . .
C17 C 0.3622(3) 0.7165(3) 0.1251(11) 0.040(2) Uani 1 1 d . . .
H17 H 0.3268 0.7154 0.1203 0.047 Uiso 1 1 calc R . .
C18 C 0.3868(3) 0.6921(3) 0.2280(12) 0.041(2) Uani 1 1 d . . .
C19 C 0.4389(3) 0.6955(3) 0.2398(12) 0.045(3) Uani 1 1 d . . .
H19 H 0.4562 0.6801 0.3106 0.054 Uiso 1 1 calc R . .
C20 C 0.4654(3) 0.7218(3) 0.1460(10) 0.0311(19) Uani 1 1 d U . .
C21 C 0.7326(3) 0.6383(3) 0.4100(12) 0.049(3) Uani 1 1 d . . .
H21A H 0.7043 0.6222 0.3690 0.059 Uiso 1 1 calc R . .
H21B H 0.7194 0.6581 0.4820 0.059 Uiso 1 1 calc R . .
C22 C 0.7691(3) 0.6076(3) 0.4743(12) 0.049(3) Uani 1 1 d . . .
H22A H 0.7505 0.5871 0.5339 0.059 Uiso 1 1 calc R . .
H22B H 0.7853 0.5909 0.3989 0.059 Uiso 1 1 calc R . .
C23 C 0.8481(3) 0.5953(3) 0.5790(17) 0.065(3) Uani 1 1 d . . .
H23A H 0.8340 0.5697 0.6260 0.079 Uiso 1 1 calc R . .
H23B H 0.8612 0.5861 0.4871 0.079 Uiso 1 1 calc R . .
C24 C 0.8901(5) 0.6128(5) 0.6648(17) 0.088(5) Uani 1 1 d . . .
H24A H 0.9076 0.6358 0.6127 0.105 Uiso 1 1 calc R . .
H24B H 0.9145 0.5896 0.6850 0.105 Uiso 1 1 calc R . .
C25 C 0.8694(5) 0.6307(4) 0.8009(16) 0.079(4) Uani 1 1 d . . .
H25A H 0.8560 0.6067 0.8575 0.095 Uiso 1 1 calc R . .
H25B H 0.8969 0.6442 0.8543 0.095 Uiso 1 1 calc R . .
C26 C 0.8304(5) 0.6622(4) 0.7799(15) 0.071(3) Uani 1 1 d . . .
H26A H 0.8448 0.6884 0.7374 0.085 Uiso 1 1 calc R . .
H26B H 0.8159 0.6703 0.8713 0.085 Uiso 1 1 calc R . .
C27 C 0.7887(5) 0.6446(3) 0.6847(14) 0.064(3) Uani 1 1 d . . .
H27A H 0.7704 0.6216 0.7348 0.077 Uiso 1 1 calc R . .
H27B H 0.7648 0.6680 0.6639 0.077 Uiso 1 1 calc R . .
C28 C 0.3817(3) 0.6427(3) 0.4160(12) 0.045(2) Uani 1 1 d . . .
H28A H 0.4015 0.6617 0.4780 0.053 Uiso 1 1 calc R . .
H28B H 0.4046 0.6215 0.3728 0.053 Uiso 1 1 calc R . .
C29 C 0.3419(4) 0.6198(3) 0.4987(13) 0.053(3) Uani 1 1 d . . .
H29A H 0.3575 0.6073 0.5829 0.064 Uiso 1 1 calc R . .
H29B H 0.3171 0.6414 0.5303 0.064 Uiso 1 1 calc R . .
C30 C 0.3483(6) 0.5477(3) 0.4139(17) 0.092(5) Uani 1 1 d . . .
H30A H 0.3570 0.5372 0.5085 0.111 Uiso 1 1 calc R . .
H30B H 0.3797 0.5557 0.3656 0.111 Uiso 1 1 calc R . .
C31 C 0.3215(11) 0.5114(4) 0.332(2) 0.184(14) Uani 1 1 d . . .
H31A H 0.3155 0.5209 0.2344 0.221 Uiso 1 1 calc R . .
H31B H 0.3429 0.4855 0.3287 0.221 Uiso 1 1 calc R . .
C32 C 0.2715(10) 0.5004(6) 0.402(2) 0.196(16) Uani 1 1 d . . .
H32A H 0.2527 0.4799 0.3423 0.235 Uiso 1 1 calc R . .
H32B H 0.2778 0.4864 0.4926 0.235 Uiso 1 1 calc R . .
C33 C 0.2402(9) 0.5406(7) 0.424(3) 0.189(13) Uani 1 1 d . . .
H33A H 0.2300 0.5525 0.3327 0.226 Uiso 1 1 calc R . .
H33B H 0.2096 0.5331 0.4768 0.226 Uiso 1 1 calc R . .
C34 C 0.2696(5) 0.5743(5) 0.5041(19) 0.111(7) Uani 1 1 d . . .
H34A H 0.2487 0.6002 0.5180 0.133 Uiso 1 1 calc R . .
H34B H 0.2788 0.5628 0.5970 0.133 Uiso 1 1 calc R . .
C1T C 0.5808(4) 0.5791(3) 0.4427(11) 0.128(7) Uani 1 1 d GD . .
C2T C 0.5586(5) 0.5483(2) 0.3578(14) 0.136(9) Uani 1 1 d G . .
H6T H 0.5596 0.5188 0.3835 0.163 Uiso 1 1 calc R . .
C3T C 0.5349(5) 0.5607(3) 0.2352(13) 0.150(9) Uani 1 1 d G . .
H5T H 0.5197 0.5396 0.1771 0.180 Uiso 1 1 calc R . .
C4T C 0.5334(4) 0.6039(4) 0.1975(11) 0.134(8) Uani 1 1 d G . .
H4T H 0.5172 0.6123 0.1137 0.161 Uiso 1 1 calc R . .
C5T C 0.5556(4) 0.6347(2) 0.2824(13) 0.097(6) Uani 1 1 d G . .
H3T H 0.5546 0.6642 0.2566 0.116 Uiso 1 1 calc R . .
C6T C 0.5794(4) 0.6223(3) 0.4050(12) 0.080(4) Uani 1 1 d G . .
H2T H 0.5946 0.6434 0.4630 0.096 Uiso 1 1 calc R . .
C7T C 0.6047(10) 0.5676(9) 0.5727(17) 0.226(16) Uani 1 1 d D . .
H7T1 H 0.5860 0.5801 0.6507 0.339 Uiso 1 1 calc R . .
H7T2 H 0.6390 0.5788 0.5735 0.339 Uiso 1 1 calc R . .
H7T3 H 0.6054 0.5362 0.5820 0.339 Uiso 1 1 calc R . .
C1R C 0.9565(9) 0.5021(13) 0.911(4) 0.147(14) Uiso 0.50 1 d PD . .
C2R C 0.9787(18) 0.5400(12) 0.890(5) 0.141(14) Uiso 0.50 1 d PD . .
H2RA H 0.9610 0.5664 0.8816 0.169 Uiso 0.50 1 calc PR . .
C3R C 0.974(2) 0.4628(11) 0.883(5) 0.155(16) Uiso 0.50 1 d PD . .
H3RA H 0.9532 0.4392 0.8600 0.186 Uiso 0.50 1 calc PR . .
C4R C 0.9091(12) 0.5000(16) 0.840(4) 0.131(13) Uiso 0.50 1 d PD B -1
H4RA H 0.8938 0.4718 0.8555 0.197 Uiso 0.50 1 calc PR B -1
H4RB H 0.9144 0.5041 0.7393 0.197 Uiso 0.50 1 calc PR B -1
H4RC H 0.8869 0.5226 0.8750 0.197 Uiso 0.50 1 calc PR B -1

loop_
_atom_site_aniso_label
_atom_site_aniso_U_11
_atom_site_aniso_U_22
_atom_site_aniso_U_33
_atom_site_aniso_U_23
_atom_site_aniso_U_13
_atom_site_aniso_U_12
Ni1 0.0135(5) 0.0451(6) 0.0525(7) -0.0072(6) -0.0002(9) -0.0028(4)
O1 0.019(3) 0.051(4) 0.065(5) 0.001(3) 0.000(3) -0.004(3)
N1 0.020(4) 0.035(4) 0.057(5) -0.010(4) -0.005(4) 0.002(3)
C1 0.013(5) 0.052(5) 0.048(6) -0.011(4) 0.001(4) -0.006(4)
F1A 0.025(7) 0.070(8) 0.074(10) 0.020(6) 0.015(6) -0.011(5)
F1B 0.050(7) 0.068(7) 0.097(10) 0.009(8) 0.004(8) -0.001(5)
O2 0.015(3) 0.057(4) 0.062(5) -0.004(3) -0.005(3) 0.002(3)
N2 0.023(4) 0.041(4) 0.055(5) -0.013(4) -0.002(4) -0.004(3)
C2 0.012(4) 0.058(5) 0.058(6) -0.006(5) 0.003(4) -0.006(4)
N3 0.034(4) 0.049(4) 0.071(5) 0.006(5) -0.009(5) -0.015(3)
O3 0.012(3) 0.052(3) 0.062(4) 0.003(3) 0.000(3) 0.000(3)
C3 0.013(4) 0.054(5) 0.057(6) 0.001(4) -0.004(4) -0.005(4)
N4 0.064(6) 0.044(5) 0.099(8) 0.015(5) -0.027(6) -0.033(4)
O4 0.020(3) 0.039(3) 0.086(5) -0.007(3) 0.000(3) -0.002(3)
C4 0.011(4) 0.063(6) 0.068(7) -0.006(5) 0.007(5) -0.006(4)
C5 0.010(4) 0.060(5) 0.066(8) 0.000(5) -0.008(5) -0.003(4)
C6 0.017(4) 0.053(5) 0.050(6) -0.002(5) 0.000(6) -0.008(4)
C7 0.020(5) 0.058(6) 0.078(8) -0.009(6) 0.003(6) -0.003(4)
C8 0.016(5) 0.049(5) 0.057(6) -0.008(5) -0.008(4) -0.004(4)
C9 0.026(5) 0.067(7) 0.068(7) 0.001(6) 0.011(5) -0.007(5)
C10 0.034(6) 0.049(5) 0.070(7) 0.010(5) -0.004(6) -0.007(4)
C11 0.039(6) 0.058(6) 0.069(7) 0.007(6) -0.007(6) 0.000(5)
C12 0.016(5) 0.053(5) 0.055(6) -0.002(5) -0.001(4) 0.002(4)
C13 0.011(4) 0.034(4) 0.063(7) -0.007(4) 0.015(4) 0.002(3)
C14 0.006(4) 0.040(4) 0.064(6) -0.009(4) -0.006(4) -0.005(3)
C15 0.029(5) 0.046(4) 0.040(7) -0.013(5) 0.006(5) -0.010(4)
C16 0.032(5) 0.037(4) 0.060(8) -0.009(4) 0.003(5) -0.002(4)
C17 0.010(4) 0.042(5) 0.066(6) -0.010(4) -0.005(4) 0.003(4)
C18 0.016(4) 0.041(5) 0.066(7) -0.012(4) 0.010(5) -0.007(4)
C19 0.026(5) 0.043(5) 0.066(7) -0.010(5) -0.007(5) 0.006(4)
C20 0.017(4) 0.037(3) 0.039(4) -0.004(3) 0.004(3) 0.001(3)
C21 0.028(5) 0.052(5) 0.068(7) 0.001(5) -0.003(5) -0.017(4)
C22 0.025(5) 0.057(6) 0.065(7) 0.004(5) -0.012(5) -0.003(4)
C23 0.021(5) 0.070(6) 0.105(10) 0.019(7) 0.005(6) 0.005(4)
C24 0.053(8) 0.113(10) 0.097(11) 0.044(9) -0.033(8) -0.040(8)
C25 0.073(9) 0.070(8) 0.095(11) 0.023(7) -0.021(8) -0.047(7)
C26 0.064(8) 0.076(7) 0.072(9) -0.002(7) -0.015(7) -0.015(7)
C27 0.063(8) 0.043(5) 0.087(9) 0.008(6) 0.002(7) -0.006(5)
C28 0.026(5) 0.037(4) 0.071(7) -0.006(5) 0.006(5) -0.004(4)
C29 0.028(5) 0.054(5) 0.078(8) -0.013(5) -0.005(5) 0.000(4)
C30 0.126(12) 0.041(6) 0.109(12) 0.000(6) -0.054(10) -0.003(7)
C31 0.36(4) 0.047(8) 0.145(18) 0.011(10) -0.16(2) -0.043(14)
C32 0.30(3) 0.108(15) 0.18(2) 0.090(15) -0.18(2) -0.15(2)
C33 0.19(2) 0.147(16) 0.23(3) 0.117(17) -0.13(2) -0.145(17)
C34 0.079(10) 0.117(11) 0.137(16) 0.060(11) -0.031(10) -0.060(9)
C1T 0.113(14) 0.108(13) 0.16(2) 0.040(14) 0.027(15) 0.054(11)
C2T 0.23(2) 0.047(7) 0.132(16) 0.003(9) -0.089(16) -0.025(10)
C3T 0.151(19) 0.089(12) 0.21(3) 0.035(15) 0.05(2) 0.019(12)
C4T 0.060(10) 0.153(16) 0.19(2) 0.061(17) 0.040(13) 0.039(11)
C5T 0.039(8) 0.091(10) 0.159(19) -0.028(12) 0.015(9) -0.009(7)
C6T 0.047(7) 0.069(8) 0.124(13) 0.010(8) 0.026(8) -0.003(6)
C7T 0.28(4) 0.21(3) 0.18(3) 0.11(2) 0.07(3) 0.08(3)

loop_
_atom_type_symbol
_atom_type_description
_atom_type_scat_dispersion_real
_atom_type_scat_dispersion_imag
_atom_type_scat_source
C C 0.0033 0.0016 'International Tables Vol C Tables 4.2.6.8 and 6.1.1.4'
H H 0.0000 0.0000 'International Tables Vol C Tables 4.2.6.8 and 6.1.1.4'
N N 0.0061 0.0033 'International Tables Vol C Tables 4.2.6.8 and 6.1.1.4'
O O 0.0106 0.0060 'International Tables Vol C Tables 4.2.6.8 and 6.1.1.4'
F F 0.0171 0.0103 'International Tables Vol C Tables 4.2.6.8 and 6.1.1.4'
Ni Ni 0.3393 1.1124 'International Tables Vol C Tables 4.2.6.8 and 6.1.1.4'

loop_
_geom_angle_atom_site_label_1
_geom_angle_atom_site_label_2
_geom_angle_atom_site_label_3
_geom_angle
_geom_angle_site_symmetry_1
_geom_angle_site_symmetry_3
_geom_angle_publ_flag
N2 Ni1 O1 177.8(3) . . ?
N2 Ni1 O2 95.8(3) . . ?
O1 Ni1 O2 83.4(3) . . ?
N2 Ni1 N1 86.4(4) . . ?
O1 Ni1 N1 94.4(3) . . ?
O2 Ni1 N1 177.6(3) . . ?
C1 O1 Ni1 126.7(6) . . ?
C7 N1 C8 121.2(9) . . ?
C7 N1 Ni1 125.7(7) . . ?
C8 N1 Ni1 112.8(6) . . ?
O1 C1 C2 115.3(8) . . ?
O1 C1 C6 122.1(9) . . ?
C2 C1 C6 122.5(8) . . ?
C20 O2 Ni1 126.5(6) . . ?
C14 N2 C13 120.8(8) . . ?
C14 N2 Ni1 126.2(7) . . ?
C13 N2 Ni1 113.0(6) . . ?
C1 C2 C3 117.6(9) . . ?
C27 N3 C22 112.5(8) . . ?
C27 N3 C23 112.6(11) . . ?
C22 N3 C23 107.7(8) . . ?
C3 O3 C21 118.7(7) . . ?
O3 C3 C4 116.7(8) . . ?
O3 C3 C2 122.2(9) . . ?
C4 C3 C2 121.1(9) . . ?
C29 N4 C30 109.2(9) . . ?
C29 N4 C34 109.2(11) . . ?
C30 N4 C34 109.5(11) . . ?
C18 O4 C28 117.4(7) . . ?
C5 C4 C3 121.6(9) . . ?
C4 C5 C6 120.5(11) . . ?
C7 C6 C1 124.1(8) . . ?
C7 C6 C5 119.2(12) . . ?
C1 C6 C5 116.7(11) . . ?
N1 C7 C6 124.1(10) . . ?
N1 C8 C9 126.4(8) . . ?
N1 C8 C13 114.2(8) . . ?
C9 C8 C13 119.4(8) . . ?
C10 C9 C8 119.8(9) . . ?
F1A C10 C9 120.1(10) . . ?
F1A C10 C11 119.2(10) . . ?
C9 C10 C11 120.3(10) . . ?
F1B C11 C12 121.0(10) . . ?
F1B C11 C10 118.4(11) . . ?
C12 C11 C10 120.5(10) . . ?
C11 C12 C13 119.5(8) . . ?
C12 C13 C8 120.4(8) . . ?
C12 C13 N2 126.6(8) . . ?
C8 C13 N2 113.0(8) . . ?
N2 C14 C15 123.8(9) . . ?
C14 C15 C20 124.2(7) . . ?
C14 C15 C16 118.5(11) . . ?
C20 C15 C16 117.2(11) . . ?
C17 C16 C15 121.0(11) . . ?
C16 C17 C18 122.2(8) . . ?
O4 C18 C19 124.8(10) . . ?
O4 C18 C17 116.3(8) . . ?
C19 C18 C17 118.9(9) . . ?
C18 C19 C20 119.5(9) . . ?
O2 C20 C19 115.7(8) . . ?
O2 C20 C15 123.2(8) . . ?
C19 C20 C15 121.1(8) . . ?
O3 C21 C22 108.5(8) . . ?
N3 C22 C21 114.6(8) . . ?
C24 C23 N3 112.3(10) . . ?
C23 C24 C25 109.2(12) . . ?
C26 C25 C24 113.1(12) . . ?
C25 C26 C27 111.4(10) . . ?
N3 C27 C26 112.6(10) . . ?
O4 C28 C29 108.1(8) . . ?
N4 C29 C28 115.5(9) . . ?
N4 C30 C31 110.1(13) . . ?
C32 C31 C30 110.0(19) . . ?
C33 C32 C31 111.1(13) . . ?
C34 C33 C32 110.7(16) . . ?
N4 C34 C33 109.7(17) . . ?
C2T C1T C6T 120.0 . . ?
C2T C1T C7T 121.6(14) . . ?
C6T C1T C7T 118.4(14) . . ?
C3T C2T C1T 120.0 . . ?
C2T C3T C4T 120.0 . . ?
C5T C4T C3T 120.0 . . ?
C4T C5T C6T 120.0 . . ?
C5T C6T C1T 120.0 . . ?
C3R C1R C2R 128.2(6) . . ?
C3R C1R C4R 100(4) . . ?
C2R C1R C4R 111(4) . . ?
C3R C2R C1R 113(4) 2_765 . ?
C2R C3R C1R 114(4) 2_765 . ?

loop_
_geom_bond_atom_site_label_1
_geom_bond_atom_site_label_2
_geom_bond_distance
_geom_bond_site_symmetry_2
_geom_bond_publ_flag
Ni1 N2 1.829(8) . ?
Ni1 O1 1.848(7) . ?
Ni1 O2 1.849(7) . ?
Ni1 N1 1.860(8) . ?
O1 C1 1.324(10) . ?
N1 C7 1.307(11) . ?
N1 C8 1.372(12) . ?
C1 C2 1.393(14) . ?
C1 C6 1.409(18) . ?
F1A C10 1.340(15) . ?
F1B C11 1.316(17) . ?
O2 C20 1.320(10) . ?
N2 C14 1.342(11) . ?
N2 C13 1.410(12) . ?
C2 C3 1.421(12) . ?
N3 C27 1.421(16) . ?
N3 C22 1.439(13) . ?
N3 C23 1.497(12) . ?
O3 C3 1.362(11) . ?
O3 C21 1.417(12) . ?
C3 C4 1.365(14) . ?
N4 C29 1.453(13) . ?
N4 C30 1.478(16) . ?
N4 C34 1.489(18) . ?
O4 C18 1.347(12) . ?
O4 C28 1.428(12) . ?
C4 C5 1.357(15) . ?
C5 C6 1.449(12) . ?
C6 C7 1.397(18) . ?
C8 C9 1.410(14) . ?
C8 C13 1.410(12) . ?
C9 C10 1.368(15) . ?
C10 C11 1.417(15) . ?
C11 C12 1.378(14) . ?
C12 C13 1.393(13) . ?
C14 C15 1.383(16) . ?
C15 C20 1.410(15) . ?
C15 C16 1.443(12) . ?
C16 C17 1.331(14) . ?
C17 C18 1.407(14) . ?
C18 C19 1.402(12) . ?
C19 C20 1.409(14) . ?
C21 C22 1.498(14) . ?
C23 C24 1.495(17) . ?
C24 C25 1.52(2) . ?
C25 C26 1.444(18) . ?
C26 C27 1.541(17) . ?
C28 C29 1.506(14) . ?
C30 C31 1.552(18) . ?
C31 C32 1.54(4) . ?
C32 C33 1.52(4) . ?
C33 C34 1.51(2) . ?
C1T C2T 1.3900 . ?
C1T C6T 1.3900 . ?
C1T C7T 1.445(5) . ?
C2T C3T 1.3900 . ?
C3T C4T 1.3900 . ?
C4T C5T 1.3900 . ?
C5T C6T 1.3900 . ?
C1R C3R 1.336(4) . ?
C1R C2R 1.336(4) . ?
C1R C4R 1.445(4) . ?
C2R C3R 1.27(5) 2_765 ?
C3R C2R 1.27(5) 2_765 ?

loop_
_geom_torsion_atom_site_label_1
_geom_torsion_atom_site_label_2
_geom_torsion_atom_site_label_3
_geom_torsion_atom_site_label_4
_geom_torsion
_geom_torsion_site_symmetry_1
_geom_torsion_site_symmetry_2
_geom_torsion_site_symmetry_3
_geom_torsion_site_symmetry_4
_geom_torsion_publ_flag
N2 Ni1 O1 C1 -129(8) . . . . ?
O2 Ni1 O1 C1 161.4(7) . . . . ?
N1 Ni1 O1 C1 -17.8(7) . . . . ?
N2 Ni1 N1 C7 -167.3(8) . . . . ?
O1 Ni1 N1 C7 14.8(8) . . . . ?
O2 Ni1 N1 C7 -6(9) . . . . ?
N2 Ni1 N1 C8 6.9(6) . . . . ?
O1 Ni1 N1 C8 -171.0(6) . . . . ?
O2 Ni1 N1 C8 168(8) . . . . ?
Ni1 O1 C1 C2 -166.4(6) . . . . ?
Ni1 O1 C1 C6 11.7(13) . . . . ?
N2 Ni1 O2 C20 4.9(7) . . . . ?
O1 Ni1 O2 C20 -177.2(7) . . . . ?
N1 Ni1 O2 C20 -156(8) . . . . ?
O1 Ni1 N2 C14 -74(8) . . . . ?
O2 Ni1 N2 C14 -4.6(8) . . . . ?
N1 Ni1 N2 C14 174.6(8) . . . . ?
O1 Ni1 N2 C13 107(8) . . . . ?
O2 Ni1 N2 C13 175.6(5) . . . . ?
N1 Ni1 N2 C13 -5.2(6) . . . . ?
O1 C1 C2 C3 176.6(8) . . . . ?
C6 C1 C2 C3 -1.5(14) . . . . ?
C21 O3 C3 C4 -176.1(8) . . . . ?
C21 O3 C3 C2 2.3(13) . . . . ?
C1 C2 C3 O3 -176.3(8) . . . . ?
C1 C2 C3 C4 2.0(14) . . . . ?
O3 C3 C4 C5 177.5(9) . . . . ?
C2 C3 C4 C5 -0.9(15) . . . . ?
C3 C4 C5 C6 -0.7(16) . . . . ?
O1 C1 C6 C7 3.3(17) . . . . ?
C2 C1 C6 C7 -178.8(10) . . . . ?
O1 C1 C6 C5 -178.0(9) . . . . ?
C2 C1 C6 C5 -0.1(15) . . . . ?
C4 C5 C6 C7 -180.0(10) . . . . ?
C4 C5 C6 C1 1.2(15) . . . . ?
C8 N1 C7 C6 -179.6(10) . . . . ?
Ni1 N1 C7 C6 -5.9(15) . . . . ?
C1 C6 C7 N1 -6.2(19) . . . . ?
C5 C6 C7 N1 175.1(10) . . . . ?
C7 N1 C8 C9 -11.6(14) . . . . ?
Ni1 N1 C8 C9 174.0(8) . . . . ?
C7 N1 C8 C13 167.4(8) . . . . ?
Ni1 N1 C8 C13 -7.1(9) . . . . ?
N1 C8 C9 C10 179.7(10) . . . . ?
C13 C8 C9 C10 0.8(15) . . . . ?
C8 C9 C10 F1A 168.8(11) . . . . ?
C8 C9 C10 C11 -3.0(17) . . . . ?
F1A C10 C11 F1B 14.5(18) . . . . ?
C9 C10 C11 F1B -173.6(12) . . . . ?
F1A C10 C11 C12 -168.0(12) . . . . ?
C9 C10 C11 C12 3.9(17) . . . . ?
F1B C11 C12 C13 174.9(11) . . . . ?
C10 C11 C12 C13 -2.5(16) . . . . ?
C11 C12 C13 C8 0.3(14) . . . . ?
C11 C12 C13 N2 178.6(9) . . . . ?
N1 C8 C13 C12 -178.4(8) . . . . ?
C9 C8 C13 C12 0.6(13) . . . . ?
N1 C8 C13 N2 3.0(11) . . . . ?
C9 C8 C13 N2 -178.0(8) . . . . ?
C14 N2 C13 C12 4.3(13) . . . . ?
Ni1 N2 C13 C12 -175.9(7) . . . . ?
C14 N2 C13 C8 -177.3(8) . . . . ?
Ni1 N2 C13 C8 2.5(9) . . . . ?
C13 N2 C14 C15 -177.4(8) . . . . ?
Ni1 N2 C14 C15 2.8(13) . . . . ?
N2 C14 C15 C20 0.5(15) . . . . ?
N2 C14 C15 C16 177.5(8) . . . . ?
C14 C15 C16 C17 -177.9(9) . . . . ?
C20 C15 C16 C17 -0.7(13) . . . . ?
C15 C16 C17 C18 -1.9(14) . . . . ?
C28 O4 C18 C19 -1.2(13) . . . . ?
C28 O4 C18 C17 -179.8(7) . . . . ?
C16 C17 C18 O4 -178.0(8) . . . . ?
C16 C17 C18 C19 3.3(14) . . . . ?
O4 C18 C19 C20 179.3(8) . . . . ?
C17 C18 C19 C20 -2.2(13) . . . . ?
Ni1 O2 C20 C19 177.6(6) . . . . ?
Ni1 O2 C20 C15 -3.3(12) . . . . ?
C18 C19 C20 O2 178.8(8) . . . . ?
C18 C19 C20 C15 -0.3(13) . . . . ?
C14 C15 C20 O2 -0.2(14) . . . . ?
C16 C15 C20 O2 -177.3(8) . . . . ?
C14 C15 C20 C19 178.8(9) . . . . ?
C16 C15 C20 C19 1.8(13) . . . . ?
C3 O3 C21 C22 176.0(8) . . . . ?
C27 N3 C22 C21 71.2(12) . . . . ?
C23 N3 C22 C21 -164.1(10) . . . . ?
O3 C21 C22 N3 69.6(12) . . . . ?
C27 N3 C23 C24 -55.2(12) . . . . ?
C22 N3 C23 C24 -179.8(11) . . . . ?
N3 C23 C24 C25 53.7(14) . . . . ?
C23 C24 C25 C26 -54.5(13) . . . . ?
C24 C25 C26 C27 52.9(14) . . . . ?
C22 N3 C27 C26 174.5(9) . . . . ?
C23 N3 C27 C26 52.6(11) . . . . ?
C25 C26 C27 N3 -52.3(14) . . . . ?
C18 O4 C28 C29 177.5(7) . . . . ?
C30 N4 C29 C28 75.0(13) . . . . ?
C34 N4 C29 C28 -165.3(10) . . . . ?
O4 C28 C29 N4 69.4(11) . . . . ?
C29 N4 C30 C31 -178.3(14) . . . . ?
C34 N4 C30 C31 62.2(18) . . . . ?
N4 C30 C31 C32 -56.4(17) . . . . ?
C30 C31 C32 C33 52.2(19) . . . . ?
C31 C32 C33 C34 -54(2) . . . . ?
C29 N4 C34 C33 176.8(13) . . . . ?
C30 N4 C34 C33 -63.7(16) . . . . ?
C32 C33 C34 N4 59.4(19) . . . . ?
C6T C1T C2T C3T 0.0 . . . . ?
C7T C1T C2T C3T 178.4(17) . . . . ?
C1T C2T C3T C4T 0.0 . . . . ?
C2T C3T C4T C5T 0.0 . . . . ?
C3T C4T C5T C6T 0.0 . . . . ?
C4T C5T C6T C1T 0.0 . . . . ?
C2T C1T C6T C5T 0.0 . . . . ?
C7T C1T C6T C5T -178.4(17) . . . . ?
C3R C1R C2R C3R -23(7) . . . 2_765 ?
C4R C1R C2R C3R -145(4) . . . 2_765 ?
C2R C1R C3R C2R 30(7) . . . 2_765 ?
C4R C1R C3R C2R 157(5) . . . 2_765 ?
